data_9013795
loop_
_publ_author_name
'Lupulescu, M. V.'
'Rakovan, J.'
'Dyar, M. D.'
'Robinson, G. W.'
'Hughes, J. M.'

_publ_section_title
;
 Fluoro-potassichastingsite from the Greenwood mine, Orange County, New York:
 A new end-member calcic amphibole
;
_journal_name_full 'The Canadian Mineralogist'
_journal_page_first 909
_journal_page_last 916
_journal_paper_doi 10.3749/canmin.47.3.909
_journal_volume 47
_journal_year 2009
_chemical_compound_source 'the Greenwood mine, Orange County, New York, USA'
_chemical_formula_sum 'Al0.468 Ca1.902 F1.98 Fe2.818 K0.746 Mg2.182 O22.02 Si7.492'
_chemical_name_mineral Fluoro-potassichastingsite
_space_group_IT_number 12
_symmetry_space_group_name_Hall '-C 2y'
_symmetry_space_group_name_H-M 'C 1 2/m 1'
_cell_angle_alpha 90
_cell_angle_beta 105.140
_cell_angle_gamma 90
_cell_formula_units_Z 2
_cell_length_a 9.9480
_cell_length_b 18.1777
_cell_length_c 5.3302
_cell_volume 930.414
_database_code_amcsd 0006296
_exptl_crystal_density_diffrn 3.315
_cod_original_formula_sum 'K.746 Ca1.902 (Fe2.818 Mg2.182) Si7.492 Al.468 O22.02 F1.98'
_cod_database_code 9013795

loop_
_space_group_symop_operation_xyz
x,y,z
1/2+x,1/2+y,z
x,-y,z
1/2+x,1/2-y,z
-x,y,-z
1/2-x,1/2+y,-z
-x,-y,-z
1/2-x,1/2-y,-z

loop_
_atom_site_label
_atom_site_fract_x
_atom_site_fract_y
_atom_site_fract_z
_atom_site_occupancy
_atom_site_U_iso_or_equiv
_atom_site_type_symbol
_atom_site_attached_hydrogens
KAm 0.52480 0.00000 0.05220 0.36000 0.04280 K 0
KA2 0.50000 -0.03400 0.00000 0.01300 0.01000 K 0
CaM4 0.00000 0.27999 0.50000 0.93600 0.02000 Ca 0
CaM4* 0.00000 0.25500 0.50000 0.01500 0.01400 Ca 0
FeM1 0.00000 0.09116 0.50000 0.51900 0.00950 Fe 0
MgM1 0.00000 0.09116 0.50000 0.48100 0.00950 Mg 0
FeM2 0.50000 0.32197 0.00000 0.61900 0.00750 Fe 0
MgM2 0.50000 0.32197 0.00000 0.38100 0.00750 Mg 0
FeM3 0.00000 0.00000 0.00000 0.54200 0.00850 Fe 0
MgM3 0.00000 0.00000 0.00000 0.45800 0.00850 Mg 0
SiT1 0.27871 0.08541 0.30210 0.92900 0.00790 Si 0
AlT1 0.27871 0.08541 0.30210 0.07100 0.00790 Al 0
SiT2 0.29054 0.17262 0.81095 0.94400 0.00730 Si 0
AlT2 0.29054 0.17262 0.81095 0.04600 0.00730 Al 0
O1 0.10586 0.08896 0.21650 1.00000 0.01410 O 0
O2 0.12106 0.17519 0.73056 1.00000 0.01360 O 0
F3 0.11559 0.00000 0.71592 0.99000 0.02840 F 0
O3 0.11559 0.00000 0.71592 0.01000 0.02840 O 0
O4 0.36705 0.24911 0.79186 1.00000 0.01530 O 0
O5 0.34741 0.13728 0.10438 1.00000 0.01540 O 0
O6 0.34365 0.11953 0.60240 1.00000 0.01570 O 0
O7 0.33640 0.00000 0.29370 1.00000 0.01850 O 0

loop_
_cod_changelog_entry_id
_cod_changelog_entry_author
_cod_changelog_entry_date
_cod_changelog_entry_text
1
;cod-tools version 3.8.0
Id: cif_guess_AMCSD_atom_types 9581 2023-05-17 12:35:41Z saulius
;
2023-05-23T09:21:54+03:00
;Derived atom types and hydrogen counts
from atom names that follow the AMCSD naming convention
(Wat == water, O-H == hydroxyl).
;

loop_
_cod_related_entry_id
_cod_related_entry_database
_cod_related_entry_code
1 AMCSD 0006296
